data_1526378
loop_
_publ_author_name
'Huang, F.Q.'
'Mitchell, K.'
'Ibers, J.A.'

_publ_section_title
;
 Syntheses and structures of the quaternary alkali-metal bismuth
 coinage-metal chalcogenides K3 Bi5 Cu2 S10, Cs Bi2 Cu S4, Rb Bi2.66 Cu
 Se5 and Cs Bi Ag2 S3
;
_journal_name_full 'Journal of Alloys Compd.'
_journal_page_first 84
_journal_page_last 90
_journal_volume 325
_journal_year 2001
_chemical_formula_sum 'Bi2 Cs Cu S4'
_chemical_name_systematic 'Cs Bi2 Cu S4'
_space_group_IT_number 36
_symmetry_space_group_name_Hall 'C 2c -2'
_symmetry_space_group_name_H-M 'C m c 21'
_cell_angle_alpha 90
_cell_angle_beta 90
_cell_angle_gamma 90
_cell_formula_units_Z 4
_cell_length_a 4.073
_cell_length_b 14.212
_cell_length_c 14.568
_cell_volume 843.276
_citation_journal_id_ASTM JALCEU
_cod_data_source_file Huang_JALCEU_2001_1317.cif
_cod_data_source_block Bi2Cs1Cu1S4
_cod_original_cell_volume 843.2756
_cod_original_formula_sum 'Bi2 Cs1 Cu1 S4'
_cod_database_code 1526378

loop_
_symmetry_equiv_pos_as_xyz
x,y,z
-x,-y,z+1/2
-x,y,z
x,-y,z+1/2
x+1/2,y+1/2,z
-x+1/2,-y+1/2,z+1/2
-x+1/2,y+1/2,z
x+1/2,-y+1/2,z+1/2

loop_
_atom_site_label
_atom_site_type_symbol
_atom_site_fract_x
_atom_site_fract_y
_atom_site_fract_z
_atom_site_occupancy
_atom_site_U_iso_or_equiv
S3 S-2 0 0.2542 0.3617 1 0.0
Cs1 Cs+1 0 0.1073 0 1 0.0
S1 S-2 0 0.0059 0.2351 1 0.0
S2 S-2 0 0.2576 0.6434 1 0.0
Bi1 Bi+3 0 0.37843 0.18661 1 0.0
Bi2 Bi+3 0 0.64671 0.29619 1 0.0
S4 S-2 0 0.4147 0.0117 1 0.0
Cu1 Cu+1 0 0.1556 0.4899 1 0.0
